data_4518670
loop_
_publ_author_name
'Khake, Shrikant M.'
'Yamazaki, Ken'
'Ano, Yusuke'
'Chatani, Naoto'

_publ_section_title
;
 Iridium(III)-Catalyzed Branch-Selective C--H Alkenylation of Aniline
 Derivatives with Alkenes
;
_journal_name_full 'ACS Catalysis'
_journal_page_first 5463
_journal_page_last 5471
_journal_paper_doi 10.1021/acscatal.1c00714
_journal_year 2021
_chemical_formula_moiety 'C19 H27 N3 Si'
_chemical_formula_sum 'C19 H27 N3 Si'
_chemical_formula_weight 325.53
_space_group_crystal_system monoclinic
_space_group_IT_number 14
_space_group_name_Hall '-P 2ybc'
_space_group_name_H-M_alt 'P 1 21/c 1'
_atom_sites_solution_hydrogens geom
_atom_sites_solution_primary direct
_atom_sites_solution_secondary difmap
_cell_angle_alpha 90.0000
_cell_angle_beta 109.061(4)
_cell_angle_gamma 90.0000
_cell_formula_units_Z 4
_cell_length_a 8.4772(3)
_cell_length_b 23.1025(8)
_cell_length_c 9.8660(3)
_cell_measurement_reflns_used 3885
_cell_measurement_temperature 296
_cell_measurement_theta_max 67.91
_cell_measurement_theta_min 3.85
_cell_volume 1826.26(11)
_computing_cell_refinement 'CrysAlisPro 1.171.40.43a (Rigaku OD, 2019)'
_computing_data_collection 'CrysAlisPro 1.171.40.43a (Rigaku OD, 2019)'
_computing_data_reduction 'CrysAlisPro 1.171.40.43a (Rigaku OD, 2019)'
_computing_molecular_graphics 'CrystalStructure 4.2.1'
_computing_publication_material 'CrystalStructure 4.2.1 (Rigaku, 2016)'
_computing_structure_refinement 'SHELXL97 (Sheldrick, 2008)'
_computing_structure_solution 'SIR92 (Altomare, et al., 1994)'
_diffrn_ambient_temperature 296
_diffrn_detector_area_resol_mean 10.000
_diffrn_measured_fraction_theta_full 0.983
_diffrn_measured_fraction_theta_max 0.983
_diffrn_measurement_device_type 'Rigaku XtaLAB P200'
_diffrn_measurement_method \w
_diffrn_radiation_type 'Cu K\a'
_diffrn_radiation_wavelength 1.54184
_diffrn_reflns_av_R_equivalents 0.0964
_diffrn_reflns_Laue_measured_fraction_full 0.000
_diffrn_reflns_Laue_measured_fraction_max 0.000
_diffrn_reflns_limit_h_max 10
_diffrn_reflns_limit_h_min -9
_diffrn_reflns_limit_k_max 27
_diffrn_reflns_limit_k_min -27
_diffrn_reflns_limit_l_max 11
_diffrn_reflns_limit_l_min -11
_diffrn_reflns_number 9820
_diffrn_reflns_point_group_measured_fraction_full 0.000
_diffrn_reflns_point_group_measured_fraction_max 0.000
_diffrn_reflns_theta_full 68.050
_diffrn_reflns_theta_max 68.050
_diffrn_reflns_theta_min 3.827
_diffrn_standards_number 0
_exptl_absorpt_coefficient_mu 1.142
_exptl_absorpt_correction_T_max 0.796
_exptl_absorpt_correction_T_min 0.466
_exptl_absorpt_correction_type multi-scan
_exptl_absorpt_process_details
;
CrysAlisPro 1.171.40.43a (Rigaku Oxford Diffraction, 2019)
Empirical absorption correction using spherical harmonics,
 implemented in SCALE3 ABSPACK scaling algorithm.
;
_exptl_crystal_colour colorless
_exptl_crystal_density_diffrn 1.184
_exptl_crystal_density_method 'not measured'
_exptl_crystal_description prism
_exptl_crystal_F_000 704.00
_exptl_crystal_size_max 0.300
_exptl_crystal_size_mid 0.300
_exptl_crystal_size_min 0.200
_refine_diff_density_max 0.76
_refine_diff_density_min -0.58
_refine_ls_extinction_method none
_refine_ls_goodness_of_fit_ref 1.098
_refine_ls_hydrogen_treatment refxyz
_refine_ls_number_parameters 316
_refine_ls_number_reflns 3269
_refine_ls_number_restraints 0
_refine_ls_R_factor_all 0.0970
_refine_ls_R_factor_gt 0.0822
_refine_ls_shift/su_max 0.000
_refine_ls_structure_factor_coef Fsqd
_refine_ls_weighting_details 'w = 1/[\s^2^(Fo^2^)+(0.2000P)^2^] where P=(Fo^2^+2Fc^2^)/3'
_refine_ls_weighting_scheme calc
_refine_ls_wR_factor_gt 0.2248
_refine_ls_wR_factor_ref 0.2675
_reflns_number_gt 2617
_reflns_number_total 3269
_reflns_threshold_expression F^2^>2.0\s(F^2^)
_cod_data_source_file cs1c00714_si_004.cif
_cod_data_source_block xcalibur
_cod_depositor_comments
;
The following automatic conversions were performed:

data name '_atom_site_symetry_multiplicity' was replaced with
'_atom_site_symmetry_multiplicity' as specified in the replacement
file
'/home/data/users/saulius/crontab/automatic-downloads/current/ACS/lib/lists/replacement-tags.lst'.

Automatic conversion script
Id: cif_correct_tags 7550 2019-12-06 10:49:48Z antanas 
;
_cod_database_code 4518670

loop_
_space_group_symop_id
_space_group_symop_operation_xyz
1 +X,+Y,+Z
2 -X,1/2+Y,1/2-Z
3 -X,-Y,-Z
4 +X,-1/2-Y,-1/2+Z

loop_
_atom_site_label
_atom_site_type_symbol
_atom_site_fract_x
_atom_site_fract_y
_atom_site_fract_z
_atom_site_U_iso_or_equiv
_atom_site_adp_type
_atom_site_occupancy
_atom_site_symmetry_multiplicity
_atom_site_calc_flag
_atom_site_refinement_flags
_atom_site_disorder_assembly
_atom_site_disorder_group
Si1 Si 0.60196(9) 0.12054(4) 0.67661(8) 0.0259(4) Uani 1 1 d . . .
N1 N 1.0395(3) 0.08145(13) 0.9631(3) 0.0264(6) Uani 1 1 d . . .
N2 N 0.9246(3) 0.04114(12) 1.1231(3) 0.0288(6) Uani 1 1 d . . .
N3 N 0.9515(3) 0.14433(12) 1.1058(3) 0.0297(6) Uani 1 1 d . . .
C1 C 1.0721(4) 0.12873(13) 0.8823(3) 0.0245(7) Uani 1 1 d . . .
C2 C 0.9644(3) 0.13858(14) 0.7430(3) 0.0256(7) Uani 1 1 d . . .
C3 C 0.9947(4) 0.18614(15) 0.6676(3) 0.0315(7) Uani 1 1 d . . .
C4 C 1.1268(4) 0.22293(15) 0.7280(4) 0.0340(8) Uani 1 1 d . . .
C5 C 1.2359(4) 0.21154(15) 0.8663(3) 0.0330(8) Uani 1 1 d . . .
C6 C 1.2117(4) 0.16417(14) 0.9443(3) 0.0282(7) Uani 1 1 d . . .
C7 C 1.3337(4) 0.15097(16) 1.0899(3) 0.0334(8) Uani 1 1 d . . .
C8 C 0.9699(3) 0.08956(14) 1.0677(3) 0.0267(7) Uani 1 1 d . . .
C9 C 0.8424(4) 0.05016(16) 1.2165(3) 0.0332(8) Uani 1 1 d . . .
C10 C 0.8095(4) 0.10474(17) 1.2582(3) 0.0350(8) Uani 1 1 d . . .
C11 C 0.8716(4) 0.15093(16) 1.2013(3) 0.0350(8) Uani 1 1 d . . .
C12 C 0.8171(4) 0.10042(14) 0.6735(3) 0.0266(7) Uani 1 1 d . . .
C13 C 0.8387(4) 0.05357(17) 0.6040(4) 0.0361(8) Uani 1 1 d . . .
C14 C 0.5817(4) 0.20104(15) 0.6958(3) 0.0306(7) Uani 1 1 d . . .
C15 C 0.6698(4) 0.22690(16) 0.8442(3) 0.0343(8) Uani 1 1 d . . .
C16 C 0.5560(4) 0.08118(16) 0.8263(3) 0.0326(7) Uani 1 1 d . . .
C17 C 0.5748(5) 0.01560(16) 0.8219(4) 0.0372(8) Uani 1 1 d . . .
C18 C 0.4487(4) 0.09713(17) 0.4998(4) 0.0356(8) Uani 1 1 d . . .
C19 C 0.2653(4) 0.1068(2) 0.4837(4) 0.0447(10) Uani 1 1 d . . .
H1 H 0.923(5) 0.1899(19) 0.570(5) 0.050(11) Uiso 1 1 d . . .
H2 H 1.145(4) 0.2553(17) 0.674(4) 0.029(8) Uiso 1 1 d . . .
H3 H 1.325(5) 0.2370(16) 0.907(4) 0.031(9) Uiso 1 1 d . . .
H4 H 1.438(6) 0.181(2) 1.117(5) 0.076(16) Uiso 1 1 d . . .
H5 H 1.284(4) 0.1549(15) 1.167(4) 0.031(9) Uiso 1 1 d . . .
H6 H 1.366(5) 0.1077(19) 1.100(4) 0.039(10) Uiso 1 1 d . . .
H7 H 1.056(5) 0.0506(17) 0.941(4) 0.027(10) Uiso 1 1 d . . .
H8 H 0.808(3) 0.0146(13) 1.250(3) 0.010(6) Uiso 1 1 d . . .
H9 H 0.746(5) 0.1078(16) 1.315(4) 0.031(9) Uiso 1 1 d . . .
H10 H 0.844(5) 0.1900(19) 1.226(4) 0.039(10) Uiso 1 1 d . . .
H11 H 0.745(5) 0.0297(17) 0.550(4) 0.039(10) Uiso 1 1 d . . .
H12 H 0.934(5) 0.0466(17) 0.602(4) 0.032(10) Uiso 1 1 d . . .
H13 H 0.615(4) 0.2162(15) 0.626(4) 0.023(8) Uiso 1 1 d . . .
H14 H 0.460(6) 0.205(2) 0.672(5) 0.063(13) Uiso 1 1 d . . .
H15 H 0.628(4) 0.2084(15) 0.912(4) 0.026(8) Uiso 1 1 d . . .
H16 H 0.798(6) 0.2178(19) 0.883(5) 0.061(13) Uiso 1 1 d . . .
H17 H 0.641(4) 0.2716(16) 0.844(4) 0.030(9) Uiso 1 1 d . . .
H18 H 0.631(5) 0.0954(16) 0.919(4) 0.037(10) Uiso 1 1 d . . .
H19 H 0.445(5) 0.0906(16) 0.818(4) 0.036(10) Uiso 1 1 d . . .
H20 H 0.502(5) -0.0008(15) 0.732(4) 0.029(9) Uiso 1 1 d . . .
H21 H 0.539(4) -0.0045(15) 0.899(4) 0.030(9) Uiso 1 1 d . . .
H22 H 0.693(5) 0.0059(18) 0.827(4) 0.045(11) Uiso 1 1 d . . .
H23 H 0.464(5) 0.0558(18) 0.490(4) 0.034(9) Uiso 1 1 d . . .
H24 H 0.476(5) 0.1159(18) 0.428(5) 0.046(12) Uiso 1 1 d . . .
H25 H 0.247(4) 0.1463(18) 0.488(4) 0.029(9) Uiso 1 1 d . . .
H26 H 0.191(5) 0.0917(16) 0.395(4) 0.039(10) Uiso 1 1 d . . .
H27 H 0.234(5) 0.0867(17) 0.571(5) 0.045(11) Uiso 1 1 d . . .

loop_
_atom_site_aniso_label
_atom_site_aniso_U_11
_atom_site_aniso_U_22
_atom_site_aniso_U_33
_atom_site_aniso_U_23
_atom_site_aniso_U_13
_atom_site_aniso_U_12
Si1 0.0233(5) 0.0333(6) 0.0166(5) -0.0015(3) 0.0006(4) 0.0001(3)
N1 0.0309(13) 0.0271(15) 0.0192(12) 0.0000(11) 0.0053(10) 0.0019(11)
N2 0.0307(13) 0.0339(15) 0.0180(12) 0.0004(10) 0.0027(10) -0.0006(11)
N3 0.0315(13) 0.0319(15) 0.0231(13) 0.0002(11) 0.0053(10) 0.0031(11)
C1 0.0246(14) 0.0290(16) 0.0206(14) 0.0001(11) 0.0083(12) 0.0028(11)
C2 0.0238(13) 0.0321(16) 0.0208(14) -0.0015(12) 0.0072(11) 0.0016(12)
C3 0.0294(15) 0.0422(19) 0.0216(15) 0.0057(13) 0.0065(12) 0.0017(14)
C4 0.0362(16) 0.0307(17) 0.0365(18) 0.0070(14) 0.0138(14) 0.0005(13)
C5 0.0264(15) 0.0352(18) 0.0347(17) -0.0025(14) 0.0064(13) -0.0016(13)
C6 0.0249(14) 0.0329(17) 0.0242(14) -0.0056(12) 0.0045(12) 0.0027(12)
C7 0.0288(15) 0.037(2) 0.0266(16) -0.0039(13) -0.0020(13) -0.0018(13)
C8 0.0236(13) 0.0341(17) 0.0166(13) 0.0007(12) -0.0013(11) -0.0002(12)
C9 0.0321(15) 0.0409(19) 0.0230(15) 0.0057(13) 0.0043(12) -0.0016(14)
C10 0.0320(15) 0.050(2) 0.0230(16) -0.0002(14) 0.0084(13) 0.0021(15)
C11 0.0331(16) 0.043(2) 0.0271(15) -0.0021(14) 0.0067(13) 0.0068(14)
C12 0.0242(14) 0.0374(18) 0.0137(13) 0.0027(11) -0.0001(11) 0.0018(12)
C13 0.0263(16) 0.048(2) 0.0304(16) -0.0036(15) 0.0042(13) 0.0014(15)
C14 0.0327(16) 0.0338(18) 0.0218(14) 0.0018(13) 0.0039(13) -0.0001(13)
C15 0.0369(17) 0.039(2) 0.0247(16) -0.0041(13) 0.0067(13) 0.0014(14)
C16 0.0316(16) 0.0411(19) 0.0236(15) -0.0008(13) 0.0070(13) 0.0000(14)
C17 0.0446(19) 0.0365(19) 0.0323(17) 0.0015(15) 0.0151(15) -0.0060(15)
C18 0.0312(16) 0.045(2) 0.0226(15) -0.0039(14) -0.0028(13) 0.0000(14)
C19 0.0263(17) 0.058(3) 0.040(2) -0.0123(19) -0.0037(15) 0.0006(17)

loop_
_atom_type_symbol
_atom_type_description
_atom_type_scat_dispersion_real
_atom_type_scat_dispersion_imag
_atom_type_scat_source
C C 0.0181 0.0091
;
International Tables for Crystallography
(Vol. C, Tables 4.2.6.8 and 6.1.1.4)
;
H H 0.0000 0.0000
;
International Tables for Crystallography
(Vol. C, Table 6.1.1.4)
;
N N 0.0311 0.0180
;
International Tables for Crystallography
(Vol. C, Tables 4.2.6.8 and 6.1.1.4)
;
Si Si 0.2541 0.3302
;
International Tables for Crystallography
(Vol. C, Tables 4.2.6.8 and 6.1.1.4)
;

loop_
_geom_angle_atom_site_label_1
_geom_angle_atom_site_label_2
_geom_angle_atom_site_label_3
_geom_angle
_geom_angle_site_symmetry_1
_geom_angle_site_symmetry_3
_geom_angle_publ_flag
C16 Si1 C18 109.38(16) . . ?
C16 Si1 C14 110.45(15) . . ?
C18 Si1 C14 108.60(15) . . ?
C16 Si1 C12 110.01(14) . . ?
C18 Si1 C12 106.95(14) . . ?
C14 Si1 C12 111.36(15) . . ?
C8 N1 C1 121.9(3) . . ?
C8 N1 H7 120(3) . . ?
C1 N1 H7 117(3) . . ?
C9 N2 C8 115.4(3) . . ?
C11 N3 C8 115.9(3) . . ?
C2 C1 C6 121.4(3) . . ?
C2 C1 N1 119.3(3) . . ?
C6 C1 N1 119.4(3) . . ?
C3 C2 C1 118.5(3) . . ?
C3 C2 C12 119.3(3) . . ?
C1 C2 C12 122.2(3) . . ?
C4 C3 C2 121.3(3) . . ?
C4 C3 H1 122(3) . . ?
C2 C3 H1 116(3) . . ?
C3 C4 C5 119.4(3) . . ?
C3 C4 H2 120(2) . . ?
C5 C4 H2 121(2) . . ?
C6 C5 C4 121.1(3) . . ?
C6 C5 H3 120(2) . . ?
C4 C5 H3 119(2) . . ?
C5 C6 C1 118.2(3) . . ?
C5 C6 C7 120.6(3) . . ?
C1 C6 C7 121.2(3) . . ?
C6 C7 H4 111(3) . . ?
C6 C7 H5 113(2) . . ?
H4 C7 H5 105(3) . . ?
C6 C7 H6 112(2) . . ?
H4 C7 H6 115(4) . . ?
H5 C7 H6 101(3) . . ?
N3 C8 N2 126.2(3) . . ?
N3 C8 N1 117.5(3) . . ?
N2 C8 N1 116.3(3) . . ?
N2 C9 C10 123.1(3) . . ?
N2 C9 H8 112.9(17) . . ?
C10 C9 H8 124.0(17) . . ?
C9 C10 C11 116.2(3) . . ?
C9 C10 H9 119(2) . . ?
C11 C10 H9 125(2) . . ?
N3 C11 C10 123.0(3) . . ?
N3 C11 H10 120(2) . . ?
C10 C11 H10 117(2) . . ?
C13 C12 C2 118.8(3) . . ?
C13 C12 Si1 120.4(2) . . ?
C2 C12 Si1 120.7(2) . . ?
C12 C13 H11 121(2) . . ?
C12 C13 H12 118(3) . . ?
H11 C13 H12 120(3) . . ?
C15 C14 Si1 116.7(2) . . ?
C15 C14 H13 114(2) . . ?
Si1 C14 H13 104(2) . . ?
C15 C14 H14 110(3) . . ?
Si1 C14 H14 101(3) . . ?
H13 C14 H14 110(3) . . ?
C14 C15 H15 109(2) . . ?
C14 C15 H16 113(2) . . ?
H15 C15 H16 103(3) . . ?
C14 C15 H17 109.6(19) . . ?
H15 C15 H17 108(3) . . ?
H16 C15 H17 114(3) . . ?
C17 C16 Si1 114.0(2) . . ?
C17 C16 H18 108(2) . . ?
Si1 C16 H18 109(2) . . ?
C17 C16 H19 110(2) . . ?
Si1 C16 H19 106(2) . . ?
H18 C16 H19 109(3) . . ?
C16 C17 H20 112(2) . . ?
C16 C17 H21 112(2) . . ?
H20 C17 H21 104(3) . . ?
C16 C17 H22 109(2) . . ?
H20 C17 H22 106(3) . . ?
H21 C17 H22 113(3) . . ?
C19 C18 Si1 115.2(3) . . ?
C19 C18 H23 107(2) . . ?
Si1 C18 H23 108(2) . . ?
C19 C18 H24 111(3) . . ?
Si1 C18 H24 108(3) . . ?
H23 C18 H24 108(3) . . ?
C18 C19 H25 108(2) . . ?
C18 C19 H26 113(2) . . ?
H25 C19 H26 109(3) . . ?
C18 C19 H27 111(2) . . ?
H25 C19 H27 108(3) . . ?
H26 C19 H27 108(3) . . ?

loop_
_geom_bond_atom_site_label_1
_geom_bond_atom_site_label_2
_geom_bond_distance
_geom_bond_site_symmetry_2
_geom_bond_publ_flag
Si1 C16 1.880(3) . ?
Si1 C18 1.883(3) . ?
Si1 C14 1.883(3) . ?
Si1 C12 1.892(3) . ?
N1 C8 1.358(4) . ?
N1 C1 1.432(4) . ?
N1 H7 0.77(4) . ?
N2 C9 1.341(4) . ?
N2 C8 1.355(4) . ?
N3 C11 1.337(4) . ?
N3 C8 1.343(4) . ?
C1 C2 1.398(4) . ?
C1 C6 1.405(4) . ?
C2 C3 1.397(4) . ?
C2 C12 1.499(4) . ?
C3 C4 1.377(5) . ?
C3 H1 0.96(4) . ?
C4 C5 1.401(5) . ?
C4 H2 0.96(4) . ?
C5 C6 1.391(5) . ?
C5 H3 0.94(4) . ?
C6 C7 1.502(4) . ?
C7 H4 1.09(5) . ?
C7 H5 0.99(4) . ?
C7 H6 1.03(4) . ?
C9 C10 1.383(5) . ?
C9 H8 0.97(3) . ?
C10 C11 1.387(5) . ?
C10 H9 0.90(4) . ?
C11 H10 0.98(4) . ?
C12 C13 1.326(5) . ?
C13 H11 0.97(4) . ?
C13 H12 0.83(4) . ?
C14 C15 1.531(4) . ?
C14 H13 0.90(4) . ?
C14 H14 0.98(5) . ?
C15 H15 0.96(4) . ?
C15 H16 1.05(5) . ?
C15 H17 1.06(4) . ?
C16 C17 1.526(5) . ?
C16 H18 0.98(4) . ?
C16 H19 0.94(4) . ?
C17 H20 0.98(4) . ?
C17 H21 1.02(4) . ?
C17 H22 1.01(4) . ?
C18 C19 1.527(5) . ?
C18 H23 0.97(4) . ?
C18 H24 0.92(4) . ?
C19 H25 0.93(4) . ?
C19 H26 0.96(4) . ?
C19 H27 1.08(4) . ?

loop_
_geom_hbond_atom_site_label_D
_geom_hbond_atom_site_label_H
_geom_hbond_atom_site_label_A
_geom_hbond_site_symmetry_D
_geom_hbond_site_symmetry_H
_geom_hbond_site_symmetry_A
_geom_hbond_distance_DA
_geom_hbond_distance_DH
_geom_hbond_distance_HA
_geom_hbond_angle_DHA
_geom_hbond_publ_flag
N1 H7 N2 . . 3_757 3.001(4) 0.77(4) 2.23(4) 174(4) no

loop_
_geom_torsion_atom_site_label_1
_geom_torsion_atom_site_label_2
_geom_torsion_atom_site_label_3
_geom_torsion_atom_site_label_4
_geom_torsion
_geom_torsion_site_symmetry_1
_geom_torsion_site_symmetry_2
_geom_torsion_site_symmetry_3
_geom_torsion_site_symmetry_4
_geom_torsion_publ_flag
C8 N1 C1 C2 -102.4(3) . . . . ?
C8 N1 C1 C6 77.7(4) . . . . ?
C6 C1 C2 C3 -2.4(4) . . . . ?
N1 C1 C2 C3 177.7(3) . . . . ?
C6 C1 C2 C12 178.5(3) . . . . ?
N1 C1 C2 C12 -1.4(4) . . . . ?
C1 C2 C3 C4 -0.2(5) . . . . ?
C12 C2 C3 C4 178.9(3) . . . . ?
C2 C3 C4 C5 1.8(5) . . . . ?
C3 C4 C5 C6 -0.9(5) . . . . ?
C4 C5 C6 C1 -1.6(5) . . . . ?
C4 C5 C6 C7 177.3(3) . . . . ?
C2 C1 C6 C5 3.3(4) . . . . ?
N1 C1 C6 C5 -176.8(3) . . . . ?
C2 C1 C6 C7 -175.7(3) . . . . ?
N1 C1 C6 C7 4.2(4) . . . . ?
C11 N3 C8 N2 -4.3(4) . . . . ?
C11 N3 C8 N1 175.3(3) . . . . ?
C9 N2 C8 N3 5.5(4) . . . . ?
C9 N2 C8 N1 -174.1(2) . . . . ?
C1 N1 C8 N3 -8.2(4) . . . . ?
C1 N1 C8 N2 171.4(2) . . . . ?
C8 N2 C9 C10 -2.0(4) . . . . ?
N2 C9 C10 C11 -2.1(5) . . . . ?
C8 N3 C11 C10 -0.4(4) . . . . ?
C9 C10 C11 N3 3.4(5) . . . . ?
C3 C2 C12 C13 93.8(4) . . . . ?
C1 C2 C12 C13 -87.1(4) . . . . ?
C3 C2 C12 Si1 -83.2(3) . . . . ?
C1 C2 C12 Si1 95.9(3) . . . . ?
C16 Si1 C12 C13 85.6(3) . . . . ?
C18 Si1 C12 C13 -33.1(3) . . . . ?
C14 Si1 C12 C13 -151.6(3) . . . . ?
C16 Si1 C12 C2 -97.5(3) . . . . ?
C18 Si1 C12 C2 143.8(2) . . . . ?
C14 Si1 C12 C2 25.3(3) . . . . ?
C16 Si1 C14 C15 48.2(3) . . . . ?
C18 Si1 C14 C15 168.1(3) . . . . ?
C12 Si1 C14 C15 -74.4(3) . . . . ?
C18 Si1 C16 C17 62.3(3) . . . . ?
C14 Si1 C16 C17 -178.2(2) . . . . ?
C12 Si1 C16 C17 -54.9(3) . . . . ?
C16 Si1 C18 C19 57.8(3) . . . . ?
C14 Si1 C18 C19 -62.8(3) . . . . ?
C12 Si1 C18 C19 176.9(3) . . . . ?
